data_4310299
loop_
_publ_author_name
'Vadapalli Chandrasekhar'
'Venkatasubbaiah Krishnan'
'Alexander Steiner'
'Jamie F. Bickley'

_publ_section_title
;
 Cyclotriphosphazene Hydrazides as Efficient Multisite Coordination
 Ligands. \h3-fac-non-geminal-N3 Coordination of
 spiro-N3P3[O2C12H8][N(Me)NH2]4(L) in L2CoCl3 and L2M(NO3)2 (M = Ni, Zn,
 Cd)
;
_journal_name_full 'Inorganic Chemistry'
_journal_page_first 166
_journal_page_last 172
_journal_paper_doi 10.1021/ic034561d
_journal_volume 43
_journal_year 2004
_chemical_formula_sum 'C32 H56 Cd N24 O10 P6'
_chemical_formula_weight 1235.23
_chemical_name_systematic
; 
 ? 
;
_space_group_IT_number 20
_symmetry_cell_setting orthorhombic
_symmetry_space_group_name_Hall 'C 2c 2'
_symmetry_space_group_name_H-M 'C 2 2 21'
_atom_sites_solution_hydrogens geom
_atom_sites_solution_primary direct
_atom_sites_solution_secondary difmap
_audit_creation_method SHELXL-97
_cell_angle_alpha 90.00
_cell_angle_beta 90.00
_cell_angle_gamma 90.00
_cell_formula_units_Z 4
_cell_length_a 9.9584(5)
_cell_length_b 17.1445(9)
_cell_length_c 31.4379(16)
_cell_measurement_temperature 100(2)
_cell_volume 5367.4(5)
_computing_structure_refinement 'SHELXL-97 (Sheldrick, 1997)'
_computing_structure_solution 'SHELXS-97 (Sheldrick, 1990)'
_diffrn_ambient_temperature 100(2)
_diffrn_measured_fraction_theta_full 0.951
_diffrn_measured_fraction_theta_max 0.951
_diffrn_measurement_device_type 'Bruker APEX CCD'
_diffrn_measurement_method \w-scans
_diffrn_radiation_monochromator graphite
_diffrn_radiation_source 'fine-focus sealed tube'
_diffrn_radiation_type MoK\a
_diffrn_radiation_wavelength 0.71073
_diffrn_reflns_av_R_equivalents 0.0261
_diffrn_reflns_av_sigmaI/netI 0.0382
_diffrn_reflns_limit_h_max 12
_diffrn_reflns_limit_h_min -13
_diffrn_reflns_limit_k_max 22
_diffrn_reflns_limit_k_min -21
_diffrn_reflns_limit_l_max 33
_diffrn_reflns_limit_l_min -41
_diffrn_reflns_number 16801
_diffrn_reflns_theta_full 28.28
_diffrn_reflns_theta_max 28.28
_diffrn_reflns_theta_min 2.37
_exptl_absorpt_coefficient_mu 0.659
_exptl_absorpt_correction_T_max 0.976
_exptl_absorpt_correction_T_min 0.793
_exptl_absorpt_correction_type semi-empirical
_exptl_absorpt_process_details SADABS
_exptl_crystal_colour colourless
_exptl_crystal_density_diffrn 1.529
_exptl_crystal_density_method 'not measured'
_exptl_crystal_description prism
_exptl_crystal_F_000 2536
_exptl_crystal_size_max 0.6
_exptl_crystal_size_mid 0.6
_exptl_crystal_size_min 0.5
_refine_diff_density_max 1.186
_refine_diff_density_min -0.413
_refine_diff_density_rms 0.112
_refine_ls_abs_structure_details 'Flack H D (1983), Acta Cryst. A39, 876-881'
_refine_ls_abs_structure_Flack -0.05(2)
_refine_ls_extinction_method none
_refine_ls_goodness_of_fit_ref 1.072
_refine_ls_hydrogen_treatment mixed
_refine_ls_matrix_type full
_refine_ls_number_parameters 382
_refine_ls_number_reflns 6171
_refine_ls_number_restraints 73
_refine_ls_restrained_S_all 1.148
_refine_ls_R_factor_all 0.0473
_refine_ls_R_factor_gt 0.0430
_refine_ls_shift/su_max 0.001
_refine_ls_shift/su_mean 0.000
_refine_ls_structure_factor_coef Fsqd
_refine_ls_weighting_details 'calc w=1/[\s^2^(Fo^2^)+(0.0813P)^2^+0.0000P] where P=(Fo^2^+2Fc^2^)/3'
_refine_ls_weighting_scheme calc
_refine_ls_wR_factor_gt 0.1151
_refine_ls_wR_factor_ref 0.1181
_reflns_number_gt 5640
_reflns_number_total 6171
_reflns_threshold_expression >2sigma(I)
_cod_data_source_file ic034561dsi20030806_120741_4.cif
_cod_data_source_block compound_7
_cod_database_code 4310299

loop_
_symmetry_equiv_pos_as_xyz
'x, y, z'
'-x, -y, z+1/2'
'-x, y, -z+1/2'
'x, -y, -z'
'x+1/2, y+1/2, z'
'-x+1/2, -y+1/2, z+1/2'
'-x+1/2, y+1/2, -z+1/2'
'x+1/2, -y+1/2, -z'

loop_
_atom_site_label
_atom_site_type_symbol
_atom_site_fract_x
_atom_site_fract_y
_atom_site_fract_z
_atom_site_U_iso_or_equiv
_atom_site_adp_type
_atom_site_occupancy
_atom_site_symmetry_multiplicity
_atom_site_calc_flag
_atom_site_refinement_flags
_atom_site_disorder_assembly
_atom_site_disorder_group
Cd1 Cd 1.0000 0.18742(2) 0.2500 0.02818(11) Uani 1 2 d S . .
P1 P 0.88532(10) 0.27602(5) 0.15894(3) 0.0264(2) Uani 1 1 d . . .
P2 P 0.89490(12) 0.18975(6) 0.08501(3) 0.0315(2) Uani 1 1 d . . .
P3 P 1.09711(10) 0.17103(5) 0.14423(3) 0.0264(2) Uani 1 1 d . . .
O1 O 0.7964(3) 0.11733(16) 0.08133(8) 0.0346(6) Uani 1 1 d . . .
O2 O 0.8985(3) 0.22247(15) 0.03752(8) 0.0327(6) Uani 1 1 d . . .
N1 N 1.0110(4) 0.22645(17) 0.17586(9) 0.0264(6) Uani 1 1 d . . .
N2 N 0.8338(4) 0.2587(2) 0.11219(10) 0.0369(9) Uani 1 1 d . . .
N3 N 1.0347(4) 0.1555(2) 0.09865(11) 0.0397(9) Uani 1 1 d . . .
N4 N 0.7627(4) 0.2579(2) 0.19263(12) 0.0344(8) Uani 1 1 d . . .
N5 N 0.7963(4) 0.2466(2) 0.23625(11) 0.0355(8) Uani 1 1 d . . .
H5A H 0.7298 0.2170 0.2486 0.043 Uiso 1 1 calc R . .
H5B H 0.7959 0.2945 0.2495 0.043 Uiso 1 1 calc R . .
N6 N 1.1107(4) 0.08589(18) 0.16938(10) 0.0292(7) Uani 1 1 d . . .
N7 N 1.1163(4) 0.0861(2) 0.21455(11) 0.0406(9) Uani 1 1 d . . .
H7A H 1.2051 0.0885 0.2225 0.049 Uiso 1 1 calc R . .
H7B H 1.0829 0.0393 0.2241 0.049 Uiso 1 1 calc R . .
N8 N 0.9100(4) 0.37193(19) 0.16138(10) 0.0302(7) Uani 1 1 d . . .
N9 N 0.9433(4) 0.3909(2) 0.20445(13) 0.0404(9) Uani 1 1 d D . .
H9A H 0.896(5) 0.427(2) 0.2036(18) 0.049 Uiso 1 1 d D . .
H9B H 1.015(3) 0.379(3) 0.2074(19) 0.049 Uiso 1 1 d D . .
N10 N 1.2532(4) 0.2000(2) 0.13482(11) 0.0360(8) Uani 1 1 d . . .
N11 N 1.3234(4) 0.2078(3) 0.17425(14) 0.0455(10) Uani 1 1 d D . .
H11A H 1.360(6) 0.168(2) 0.1789(18) 0.055 Uiso 1 1 d D . .
H11B H 1.321(6) 0.248(2) 0.1863(16) 0.055 Uiso 1 1 d D . .
C1 C 0.6814(5) 0.1177(2) 0.05565(13) 0.0319(9) Uani 1 1 d . . .
C2 C 0.5582(6) 0.1139(3) 0.07480(16) 0.0445(11) Uani 1 1 d . . .
H2 H 0.5514 0.1159 0.1049 0.053 Uiso 1 1 calc R . .
C3 C 0.4431(5) 0.1072(3) 0.05009(18) 0.0486(12) Uani 1 1 d . . .
H3 H 0.3572 0.1053 0.0632 0.058 Uiso 1 1 calc R . .
C4 C 0.4540(5) 0.1033(3) 0.0065(2) 0.0498(13) Uani 1 1 d . . .
H4 H 0.3761 0.0978 -0.0107 0.060 Uiso 1 1 calc R . .
C5 C 0.5794(5) 0.1077(3) -0.01201(15) 0.0378(10) Uani 1 1 d . . .
H5 H 0.5861 0.1058 -0.0421 0.045 Uiso 1 1 calc R . .
C6 C 0.6953(4) 0.1146(2) 0.01163(12) 0.0285(8) Uani 1 1 d . . .
C7 C 0.8299(4) 0.1189(2) -0.00942(11) 0.0254(7) Uani 1 1 d . . .
C8 C 0.8587(5) 0.0714(2) -0.04444(13) 0.0341(9) Uani 1 1 d . . .
H8 H 0.7935 0.0351 -0.0541 0.041 Uiso 1 1 calc R . .
C9 C 0.9821(6) 0.0768(3) -0.06524(14) 0.0439(11) Uani 1 1 d . . .
H9 H 1.0016 0.0436 -0.0887 0.053 Uiso 1 1 calc R . .
C10 C 1.0772(5) 0.1314(3) -0.05141(15) 0.0429(11) Uani 1 1 d . . .
H10 H 1.1604 0.1367 -0.0659 0.051 Uiso 1 1 calc R . .
C11 C 1.0490(4) 0.1776(3) -0.01649(14) 0.0360(9) Uani 1 1 d . . .
H11 H 1.1136 0.2141 -0.0066 0.043 Uiso 1 1 calc R . .
C12 C 0.9292(4) 0.1707(2) 0.00368(12) 0.0287(8) Uani 1 1 d . . .
C13 C 0.6367(5) 0.3019(3) 0.18640(18) 0.0501(12) Uani 1 1 d . . .
H13A H 0.5636 0.2758 0.2017 0.075 Uiso 1 1 calc R . .
H13B H 0.6153 0.3040 0.1560 0.075 Uiso 1 1 calc R . .
H13C H 0.6476 0.3550 0.1974 0.075 Uiso 1 1 calc R . .
C14 C 0.9900(6) 0.4110(3) 0.12848(15) 0.0469(11) Uani 1 1 d . . .
H14A H 0.9812 0.4677 0.1316 0.070 Uiso 1 1 calc R . .
H14B H 0.9577 0.3953 0.1003 0.070 Uiso 1 1 calc R . .
H14C H 1.0845 0.3962 0.1316 0.070 Uiso 1 1 calc R . .
C15 C 1.1996(5) 0.0268(2) 0.14970(15) 0.0390(10) Uani 1 1 d . . .
H15A H 1.2902 0.0316 0.1616 0.059 Uiso 1 1 calc R . .
H15B H 1.2028 0.0351 0.1189 0.059 Uiso 1 1 calc R . .
H15C H 1.1644 -0.0255 0.1556 0.059 Uiso 1 1 calc R . .
C16 C 1.2807(6) 0.2608(3) 0.10248(17) 0.0515(14) Uani 1 1 d . . .
H16A H 1.2630 0.3124 0.1147 0.077 Uiso 1 1 calc R . .
H16B H 1.2224 0.2525 0.0778 0.077 Uiso 1 1 calc R . .
H16C H 1.3749 0.2576 0.0936 0.077 Uiso 1 1 calc R . .
N20 N 0.5232(13) 0.0918(7) 0.2225(5) 0.134(7) Uani 0.50 1 d PDU . 1
O21 O 0.5626(11) 0.0933(6) 0.1817(3) 0.083(3) Uani 0.50 1 d PDU A 1
O22 O 0.4100(9) 0.0560(4) 0.2346(4) 0.101(5) Uani 0.50 1 d PDU . 1
O23 O 0.5411(18) 0.1499(9) 0.2465(7) 0.182(9) Uani 0.50 1 d PDU . 1
N30 N 0.3363(9) 0.4368(5) 0.2134(3) 0.056(2) Uani 0.50 1 d PDU B 2
O31 O 0.3031(7) 0.3756(3) 0.20541(17) 0.0422(17) Uani 0.50 1 d PDU B 2
O32 O 0.4439(7) 0.4387(4) 0.2370(3) 0.0540(19) Uani 0.50 1 d PDU . 2
O33 O 0.3097(11) 0.5094(8) 0.1959(5) 0.169(8) Uani 0.50 1 d PDU B 2

loop_
_atom_site_aniso_label
_atom_site_aniso_U_11
_atom_site_aniso_U_22
_atom_site_aniso_U_33
_atom_site_aniso_U_23
_atom_site_aniso_U_13
_atom_site_aniso_U_12
Cd1 0.0354(2) 0.02872(19) 0.02047(17) 0.000 -0.00206(16) 0.000
P1 0.0329(5) 0.0257(5) 0.0206(4) -0.0036(4) -0.0059(4) 0.0084(4)
P2 0.0494(6) 0.0266(5) 0.0186(4) -0.0035(4) -0.0072(4) 0.0093(5)
P3 0.0321(5) 0.0251(5) 0.0220(4) -0.0007(3) -0.0005(4) 0.0065(4)
O1 0.0552(19) 0.0285(14) 0.0202(13) 0.0028(10) 0.0019(12) 0.0037(13)
O2 0.0536(18) 0.0220(13) 0.0224(13) -0.0007(10) -0.0078(12) -0.0008(13)
N1 0.0357(17) 0.0256(14) 0.0179(12) -0.0018(11) -0.0033(14) 0.0079(15)
N2 0.055(2) 0.0332(18) 0.0228(16) -0.0099(14) -0.0126(15) 0.0188(17)
N3 0.058(3) 0.0387(18) 0.0224(16) -0.0087(14) -0.0064(15) 0.0182(17)
N4 0.0298(18) 0.0356(18) 0.0379(19) 0.0045(15) -0.0064(14) 0.0049(15)
N5 0.040(2) 0.0362(18) 0.0304(17) 0.0004(13) 0.0031(14) 0.0015(16)
N6 0.0370(18) 0.0240(15) 0.0267(16) -0.0001(12) 0.0006(14) 0.0067(14)
N7 0.054(2) 0.0359(19) 0.0316(18) 0.0042(15) -0.0010(17) 0.0116(18)
N8 0.0392(19) 0.0273(16) 0.0242(15) 0.0005(12) -0.0001(13) 0.0066(14)
N9 0.056(2) 0.035(2) 0.0301(18) -0.0100(16) -0.0087(18) 0.0066(18)
N10 0.0382(19) 0.0364(19) 0.0334(18) -0.0030(15) 0.0086(14) -0.0038(15)
N11 0.038(2) 0.048(2) 0.051(2) -0.0118(19) 0.0043(18) -0.0022(18)
C1 0.047(2) 0.0216(18) 0.0276(19) 0.0048(15) 0.0044(17) 0.0065(17)
C2 0.062(3) 0.030(2) 0.041(3) 0.0057(19) 0.020(2) 0.001(2)
C3 0.044(3) 0.030(2) 0.072(4) 0.005(2) 0.022(3) 0.001(2)
C4 0.037(2) 0.033(2) 0.079(4) 0.005(2) 0.002(2) -0.0032(19)
C5 0.043(3) 0.033(2) 0.037(2) -0.0003(18) -0.0055(18) 0.0008(19)
C6 0.039(2) 0.0180(16) 0.0288(19) 0.0003(14) 0.0031(16) 0.0036(15)
C7 0.0341(19) 0.0220(17) 0.0201(17) 0.0036(13) -0.0004(14) 0.0001(15)
C8 0.047(2) 0.0287(19) 0.027(2) -0.0003(15) -0.0002(16) -0.0021(18)
C9 0.058(3) 0.044(2) 0.030(2) 0.0005(17) 0.011(2) 0.008(2)
C10 0.043(3) 0.050(3) 0.036(2) 0.0081(19) 0.0072(19) 0.002(2)
C11 0.039(2) 0.034(2) 0.035(2) 0.0109(18) -0.0025(17) -0.0065(17)
C12 0.043(2) 0.0225(18) 0.0206(17) 0.0051(13) -0.0033(15) 0.0012(16)
C13 0.032(2) 0.055(3) 0.063(3) 0.001(3) -0.004(2) 0.008(2)
C14 0.064(3) 0.036(2) 0.040(2) 0.0071(17) 0.015(3) 0.013(3)
C15 0.044(2) 0.030(2) 0.043(2) -0.0014(18) -0.001(2) 0.0131(18)
C16 0.066(4) 0.032(2) 0.056(3) 0.005(2) 0.036(3) 0.008(2)
N20 0.093(11) 0.061(7) 0.248(18) 0.006(9) -0.082(14) -0.008(8)
O21 0.103(8) 0.097(7) 0.051(5) -0.005(5) -0.023(5) 0.056(6)
O22 0.066(5) 0.035(4) 0.202(13) -0.011(5) -0.083(7) 0.000(4)
O23 0.23(2) 0.180(11) 0.133(11) -0.007(16) -0.033(16) -0.163(14)
N30 0.055(5) 0.066(6) 0.047(5) 0.005(4) 0.014(4) 0.003(5)
O31 0.092(5) 0.009(2) 0.026(3) -0.002(2) 0.035(3) 0.000(3)
O32 0.045(4) 0.042(4) 0.075(5) 0.000(3) -0.003(3) 0.003(3)
O33 0.071(7) 0.199(16) 0.238(18) -0.096(14) -0.107(10) 0.071(9)

loop_
_atom_type_symbol
_atom_type_description
_atom_type_scat_dispersion_real
_atom_type_scat_dispersion_imag
_atom_type_scat_source
C C 0.0033 0.0016 'International Tables Vol C Tables 4.2.6.8 and 6.1.1.4'
H H 0.0000 0.0000 'International Tables Vol C Tables 4.2.6.8 and 6.1.1.4'
N N 0.0061 0.0033 'International Tables Vol C Tables 4.2.6.8 and 6.1.1.4'
O O 0.0106 0.0060 'International Tables Vol C Tables 4.2.6.8 and 6.1.1.4'
P P 0.1023 0.0942 'International Tables Vol C Tables 4.2.6.8 and 6.1.1.4'
Cd Cd -0.8075 1.2024 'International Tables Vol C Tables 4.2.6.8 and 6.1.1.4'

loop_
_geom_angle_atom_site_label_1
_geom_angle_atom_site_label_2
_geom_angle_atom_site_label_3
_geom_angle
_geom_angle_site_symmetry_1
_geom_angle_site_symmetry_3
_geom_angle_publ_flag
N5 Cd1 N5 127.87(19) 3_755 . ?
N5 Cd1 N7 131.63(13) 3_755 3_755 ?
N5 Cd1 N7 88.89(14) . 3_755 ?
N5 Cd1 N7 88.89(14) 3_755 . ?
N5 Cd1 N7 131.63(13) . . ?
N7 Cd1 N7 85.6(2) 3_755 . ?
N5 Cd1 N1 74.84(12) 3_755 3_755 ?
N5 Cd1 N1 91.10(12) . 3_755 ?
N7 Cd1 N1 74.22(11) 3_755 3_755 ?
N7 Cd1 N1 132.57(12) . 3_755 ?
N5 Cd1 N1 91.10(12) 3_755 . ?
N5 Cd1 N1 74.84(12) . . ?
N7 Cd1 N1 132.57(12) 3_755 . ?
N7 Cd1 N1 74.22(11) . . ?
N1 Cd1 N1 148.00(14) 3_755 . ?
N2 P1 N1 117.44(17) . . ?
N2 P1 N4 108.8(2) . . ?
N1 P1 N4 105.40(17) . . ?
N2 P1 N8 106.00(19) . . ?
N1 P1 N8 113.16(18) . . ?
N4 P1 N8 105.42(18) . . ?
N3 P2 N2 118.22(19) . . ?
N3 P2 O1 106.03(19) . . ?
N2 P2 O1 112.7(2) . . ?
N3 P2 O2 111.54(19) . . ?
N2 P2 O2 104.57(17) . . ?
O1 P2 O2 102.75(15) . . ?
N3 P3 N1 116.46(18) . . ?
N3 P3 N10 104.9(2) . . ?
N1 P3 N10 115.45(18) . . ?
N3 P3 N6 108.32(19) . . ?
N1 P3 N6 105.40(16) . . ?
N10 P3 N6 105.73(19) . . ?
C1 O1 P2 122.9(2) . . ?
C12 O2 P2 119.1(2) . . ?
P1 N1 P3 121.35(17) . . ?
P1 N1 Cd1 115.44(17) . . ?
P3 N1 Cd1 116.83(15) . . ?
P2 N2 P1 121.1(2) . . ?
P2 N3 P3 122.1(2) . . ?
N5 N4 C13 113.4(4) . . ?
N5 N4 P1 118.1(3) . . ?
C13 N4 P1 116.7(3) . . ?
N4 N5 Cd1 116.5(2) . . ?
N7 N6 C15 113.3(3) . . ?
N7 N6 P3 118.4(3) . . ?
C15 N6 P3 116.8(3) . . ?
N6 N7 Cd1 117.0(2) . . ?
N9 N8 C14 115.9(4) . . ?
N9 N8 P1 107.6(3) . . ?
C14 N8 P1 119.9(3) . . ?
N11 N10 C16 116.1(4) . . ?
N11 N10 P3 109.4(3) . . ?
C16 N10 P3 120.4(3) . . ?
C2 C1 C6 121.7(4) . . ?
C2 C1 O1 118.6(4) . . ?
C6 C1 O1 119.5(4) . . ?
C1 C2 C3 119.9(4) . . ?
C4 C3 C2 119.7(4) . . ?
C3 C4 C5 119.2(5) . . ?
C6 C5 C4 122.4(4) . . ?
C5 C6 C1 117.2(4) . . ?
C5 C6 C7 121.0(3) . . ?
C1 C6 C7 121.8(4) . . ?
C12 C7 C8 117.3(4) . . ?
C12 C7 C6 122.5(3) . . ?
C8 C7 C6 120.2(4) . . ?
C9 C8 C7 120.7(4) . . ?
C8 C9 C10 119.6(4) . . ?
C11 C10 C9 119.5(4) . . ?
C12 C11 C10 120.0(4) . . ?
C11 C12 C7 122.8(4) . . ?
C11 C12 O2 119.1(4) . . ?
C7 C12 O2 117.9(3) . . ?
O23 N20 O22 108.1(12) . . ?
O23 N20 O21 121.0(14) . . ?
O22 N20 O21 121.8(12) . . ?
O23 N20 O23 33.5(15) . 3_655 ?
O22 N20 O23 76.5(11) . 3_655 ?
O21 N20 O23 135.7(12) . 3_655 ?
O23 N20 O22 75.2(13) . 3_655 ?
O22 N20 O22 86.3(9) . 3_655 ?
O21 N20 O22 132.9(12) . 3_655 ?
O23 N20 O22 83.7(12) 3_655 3_655 ?
O23 N20 N20 57.3(11) . 3_655 ?
O22 N20 N20 60.5(8) . 3_655 ?
O21 N20 N20 177.7(13) . 3_655 ?
O23 N20 N20 43.9(8) 3_655 3_655 ?
O22 N20 N20 45.9(7) 3_655 3_655 ?
N20 O22 N20 73.6(10) . 3_655 ?
N20 O22 O23 56.7(9) . 3_655 ?
N20 O22 O23 43.2(6) 3_655 3_655 ?
O23 O23 N20 91(2) 3_655 . ?
O23 O23 N20 55.5(16) 3_655 3_655 ?
N20 O23 N20 78.9(13) . 3_655 ?
O23 O23 O22 100.3(15) 3_655 3_655 ?
N20 O23 O22 61.6(11) . 3_655 ?
N20 O23 O22 46.9(8) 3_655 3_655 ?
O31 N30 O32 113.1(9) . . ?
O31 N30 O33 133.6(10) . . ?
O32 N30 O33 111.1(8) . . ?
N30 O32 O32 177.9(9) . 3_655 ?

loop_
_geom_bond_atom_site_label_1
_geom_bond_atom_site_label_2
_geom_bond_distance
_geom_bond_site_symmetry_2
_geom_bond_publ_flag
Cd1 N5 2.309(4) 3_755 ?
Cd1 N5 2.309(4) . ?
Cd1 N7 2.367(4) 3_755 ?
Cd1 N7 2.367(4) . ?
Cd1 N1 2.428(3) 3_755 ?
Cd1 N1 2.428(3) . ?
P1 N2 1.585(3) . ?
P1 N1 1.603(3) . ?
P1 N4 1.646(4) . ?
P1 N8 1.664(3) . ?
P2 N3 1.571(4) . ?
P2 N2 1.580(3) . ?
P2 O1 1.587(3) . ?
P2 O2 1.595(3) . ?
P3 N3 1.584(3) . ?
P3 N1 1.621(3) . ?
P3 N10 1.659(4) . ?
P3 N6 1.666(3) . ?
O1 C1 1.401(5) . ?
O2 C12 1.418(5) . ?
N4 N5 1.425(5) . ?
N4 C13 1.476(6) . ?
N6 N7 1.421(5) . ?
N6 C15 1.481(5) . ?
N8 N9 1.432(5) . ?
N8 C14 1.468(6) . ?
N10 N11 1.429(5) . ?
N10 C16 1.481(6) . ?
C1 C2 1.368(7) . ?
C1 C6 1.392(5) . ?
C2 C3 1.390(8) . ?
C3 C4 1.378(8) . ?
C4 C5 1.379(7) . ?
C5 C6 1.378(6) . ?
C6 C7 1.496(5) . ?
C7 C12 1.392(5) . ?
C7 C8 1.399(5) . ?
C8 C9 1.396(7) . ?
C9 C10 1.401(7) . ?
C10 C11 1.382(7) . ?
C11 C12 1.356(6) . ?
N20 O23 1.263(13) . ?
N20 O22 1.339(12) . ?
N20 O21 1.341(12) . ?
N20 O23 1.53(2) 3_655 ?
N20 O22 1.624(18) 3_655 ?
N20 N20 1.79(3) 3_655 ?
O22 N20 1.624(18) 3_655 ?
O22 O23 1.78(2) 3_655 ?
O23 O23 0.85(4) 3_655 ?
O23 N20 1.53(2) 3_655 ?
O23 O22 1.78(2) 3_655 ?
N30 O31 1.127(9) . ?
N30 O32 1.303(10) . ?
N30 O33 1.388(12) . ?
O32 O32 1.384(14) 3_655 ?
